data_7007676
loop_
_publ_author_name
'Saito, Ken'
'Arai, Takashi'
'Takahashi, Naoki'
'Tsukuda, Toshiaki'
'Tsubomura, Taro'

_publ_section_title
;
 A series of luminescent Cu(I) mixed-ligand complexes containing
 2,9-dimethyl-1,10-phenanthroline and simple diphosphine ligands.
;
_journal_issue 37
_journal_name_full 'Dalton transactions (Cambridge, England : 2003)'
_journal_page_first 4444
_journal_page_last 4448
_journal_paper_doi 10.1039/b608641a
_journal_year 2006
_chemical_formula_moiety 'C41 H38 Cu N2 P2, (F6 P)'
_chemical_formula_sum 'C82 H76 Cu2 F12 N4 P6'
_chemical_formula_weight 829.19
_chemical_name_common
;
(1,4-bis(diphenylphosphino)propane)(2,9-
dimethylphenanthroline) copper(i) (hexafluorophosphate)
;
_chemical_name_systematic
;
(1,4-bis(diphenylphosphino)propane)(2,9-dimethylphenanthroline)
copper(I) (hexafluorophosphate)
;
_space_group_crystal_system monoclinic
_space_group_IT_number 14
_space_group_name_H-M_alt 'P 1 21/a 1'
_symmetry_space_group_name_Hall '-P 2yab'
_symmetry_space_group_name_H-M 'P 1 21/a 1'
_atom_sites_solution_hydrogens geom
_atom_sites_solution_primary direct
_atom_sites_solution_secondary difmap
_audit_creation_method SHELXL-97
_cell_angle_alpha 90.00
_cell_angle_beta 102.7270(10)
_cell_angle_gamma 90.00
_cell_formula_units_Z 8
_cell_length_a 17.2378(9)
_cell_length_b 15.4342(7)
_cell_length_c 28.7424(14)
_cell_measurement_temperature 123(2)
_cell_volume 7459.1(6)
_computing_cell_refinement 'Crystal Clear'
_computing_data_collection 'Crystal Clear'
_computing_data_reduction 'Crystal Structure'
_computing_molecular_graphics 'ORTEP III PC version'
_computing_structure_refinement 'SHELXL-97 (Sheldrick, 1997)'
_computing_structure_solution 'SHELXS-97 (Sheldrick, 1990)'
_diffrn_ambient_temperature 123(2)
_diffrn_measured_fraction_theta_full 0.962
_diffrn_measured_fraction_theta_max 0.962
_diffrn_measurement_device_type 'Rigaku SaturnCCD'
_diffrn_radiation_monochromator graphite
_diffrn_radiation_source 'sealed tube'
_diffrn_radiation_type MoK\a
_diffrn_radiation_wavelength 0.71070
_diffrn_reflns_av_R_equivalents 0.0479
_diffrn_reflns_av_sigmaI/netI 0.0475
_diffrn_reflns_limit_h_max 22
_diffrn_reflns_limit_h_min -22
_diffrn_reflns_limit_k_max 20
_diffrn_reflns_limit_k_min -20
_diffrn_reflns_limit_l_max 37
_diffrn_reflns_limit_l_min -37
_diffrn_reflns_number 67111
_diffrn_reflns_theta_full 27.48
_diffrn_reflns_theta_max 27.48
_diffrn_reflns_theta_min 3.01
_exptl_absorpt_coefficient_mu 0.778
_exptl_absorpt_correction_T_max 0.9404
_exptl_absorpt_correction_T_min 0.8599
_exptl_absorpt_correction_type numerical
_exptl_crystal_colour orange
_exptl_crystal_density_diffrn 1.477
_exptl_crystal_density_method 'not measured'
_exptl_crystal_description prismatic
_exptl_crystal_F_000 3408
_exptl_crystal_size_max 0.20
_exptl_crystal_size_mid 0.12
_exptl_crystal_size_min 0.08
_refine_diff_density_max 0.724
_refine_diff_density_min -0.531
_refine_diff_density_rms 0.084
_refine_ls_extinction_method none
_refine_ls_goodness_of_fit_ref 1.220
_refine_ls_hydrogen_treatment refall
_refine_ls_matrix_type full
_refine_ls_number_parameters 1256
_refine_ls_number_reflns 16446
_refine_ls_number_restraints 0
_refine_ls_restrained_S_all 1.220
_refine_ls_R_factor_all 0.0771
_refine_ls_R_factor_gt 0.0668
_refine_ls_shift/su_max 0.001
_refine_ls_shift/su_mean 0.000
_refine_ls_structure_factor_coef Fsqd
_refine_ls_weighting_details 'calc w=1/[\s^2^(Fo^2^)+(0.0494P)^2^+9.0567P] where P=(Fo^2^+2Fc^2^)/3'
_refine_ls_weighting_scheme calc
_refine_ls_wR_factor_gt 0.1367
_refine_ls_wR_factor_ref 0.1423
_reflns_number_gt 14742
_reflns_number_total 16446
_reflns_threshold_expression >2sigma(I)
_cod_data_source_file b608641a.txt
_cod_data_source_block cudpppdmp
_cod_database_code 7007676

loop_
_symmetry_equiv_pos_as_xyz
'x, y, z'
'-x+1/2, y+1/2, -z'
'-x, -y, -z'
'x-1/2, -y-1/2, z'

loop_
_atom_site_label
_atom_site_type_symbol
_atom_site_fract_x
_atom_site_fract_y
_atom_site_fract_z
_atom_site_U_iso_or_equiv
_atom_site_adp_type
_atom_site_occupancy
_atom_site_symmetry_multiplicity
_atom_site_calc_flag
_atom_site_refinement_flags
_atom_site_disorder_assembly
_atom_site_disorder_group
Cu1 Cu 0.72286(2) -0.15032(2) 0.380995(13) 0.01914(10) Uani 1 1 d . . .
Cu2 Cu 0.37978(2) 0.06305(2) 0.123122(14) 0.02002(10) Uani 1 1 d . . .
P1 P 0.63520(5) -0.08988(5) 0.41944(3) 0.02027(17) Uani 1 1 d . . .
P2 P 0.82109(5) -0.05437(5) 0.38706(3) 0.01916(17) Uani 1 1 d . . .
P3 P 0.28379(5) 0.04039(5) 0.16289(3) 0.01993(17) Uani 1 1 d . . .
P4 P 0.31562(5) 0.09237(5) 0.04729(3) 0.02031(17) Uani 1 1 d . . .
P5 P 0.58087(5) 0.25687(6) 0.36540(3) 0.0276(2) Uani 1 1 d . . .
P6 P 0.43801(5) -0.44009(6) 0.11601(3) 0.0262(2) Uani 1 1 d . . .
F1 F 0.53873(14) 0.16479(14) 0.35462(9) 0.0472(6) Uani 1 1 d . . .
F2 F 0.62280(15) 0.34921(14) 0.37548(10) 0.0504(6) Uani 1 1 d . . .
F3 F 0.66152(13) 0.21713(16) 0.35622(9) 0.0447(6) Uani 1 1 d . . .
F4 F 0.60876(13) 0.23219(15) 0.42054(8) 0.0414(5) Uani 1 1 d . . .
F5 F 0.49986(13) 0.29569(15) 0.37470(8) 0.0407(5) Uani 1 1 d . . .
F6 F 0.55307(13) 0.28118(16) 0.30993(8) 0.0436(6) Uani 1 1 d . . .
F7 F 0.37344(16) -0.50892(18) 0.12190(11) 0.0653(8) Uani 1 1 d . . .
F8 F 0.50228(16) -0.36897(19) 0.11134(11) 0.0674(9) Uani 1 1 d . . .
F9 F 0.4591(3) -0.4940(2) 0.07431(12) 0.0969(13) Uani 1 1 d . . .
F10 F 0.50206(14) -0.49172(17) 0.15483(10) 0.0555(7) Uani 1 1 d . . .
F11 F 0.41694(18) -0.38399(18) 0.15809(9) 0.0610(7) Uani 1 1 d . . .
F12 F 0.37414(15) -0.38737(16) 0.07811(9) 0.0519(7) Uani 1 1 d . . .
N1 N 0.64916(15) -0.17640(17) 0.31410(9) 0.0215(6) Uani 1 1 d . . .
N2 N 0.73037(15) -0.28427(16) 0.38243(9) 0.0193(5) Uani 1 1 d . . .
N3 N 0.46963(16) -0.02675(17) 0.12396(9) 0.0211(6) Uani 1 1 d . . .
N4 N 0.47580(16) 0.14137(17) 0.15251(10) 0.0223(6) Uani 1 1 d . . .
C1 C 0.60935(19) -0.1222(2) 0.28128(12) 0.0249(7) Uani 1 1 d . . .
C2 C 0.5515(2) -0.1529(3) 0.24175(13) 0.0306(8) Uani 1 1 d . . .
C3 C 0.5344(2) -0.2390(3) 0.23734(13) 0.0316(8) Uani 1 1 d . . .
C4 C 0.57486(19) -0.2977(2) 0.27130(12) 0.0272(7) Uani 1 1 d . . .
C5 C 0.5607(2) -0.3891(3) 0.26922(14) 0.0348(9) Uani 1 1 d . . .
C6 C 0.6011(2) -0.4421(2) 0.30313(14) 0.0321(8) Uani 1 1 d . . .
C7 C 0.6610(2) -0.4096(2) 0.34230(13) 0.0266(7) Uani 1 1 d . . .
C8 C 0.7061(2) -0.4633(2) 0.37754(14) 0.0314(8) Uani 1 1 d . . .
C9 C 0.7621(2) -0.4265(2) 0.41315(14) 0.0297(8) Uani 1 1 d . . .
C10 C 0.7734(2) -0.3364(2) 0.41545(12) 0.0235(7) Uani 1 1 d . . .
C11 C 0.63232(19) -0.2628(2) 0.30935(12) 0.0234(7) Uani 1 1 d . . .
C12 C 0.67567(19) -0.3200(2) 0.34585(11) 0.0217(7) Uani 1 1 d . . .
C13 C 0.6262(3) -0.0275(3) 0.28638(14) 0.0306(8) Uani 1 1 d . . .
C14 C 0.8354(2) -0.2967(3) 0.45409(14) 0.0296(8) Uani 1 1 d . . .
C15 C 0.6538(2) 0.0273(2) 0.42651(13) 0.0248(7) Uani 1 1 d . . .
C16 C 0.7418(2) 0.0515(2) 0.44589(13) 0.0245(7) Uani 1 1 d . . .
C17 C 0.7925(2) 0.0521(2) 0.40806(12) 0.0231(7) Uani 1 1 d . . .
C18 C 0.62629(19) -0.1219(2) 0.47903(11) 0.0217(7) Uani 1 1 d . . .
C19 C 0.5550(2) -0.1115(3) 0.49394(13) 0.0312(8) Uani 1 1 d . . .
C20 C 0.5491(2) -0.1368(3) 0.53945(14) 0.0370(9) Uani 1 1 d . . .
C21 C 0.6145(2) -0.1698(3) 0.57102(13) 0.0357(9) Uani 1 1 d . . .
C22 C 0.6858(2) -0.1795(3) 0.55713(14) 0.0352(9) Uani 1 1 d . . .
C23 C 0.6916(2) -0.1558(2) 0.51142(13) 0.0278(7) Uani 1 1 d . . .
C24 C 0.53289(19) -0.0986(2) 0.38519(11) 0.0223(7) Uani 1 1 d . . .
C25 C 0.5037(2) -0.1813(2) 0.37396(13) 0.0278(7) Uani 1 1 d . . .
C26 C 0.4270(2) -0.1947(3) 0.34721(14) 0.0323(8) Uani 1 1 d . . .
C27 C 0.3790(2) -0.1249(3) 0.33042(13) 0.0323(8) Uani 1 1 d . . .
C28 C 0.4075(2) -0.0422(3) 0.34088(14) 0.0349(9) Uani 1 1 d . . .
C29 C 0.4841(2) -0.0289(2) 0.36815(13) 0.0301(8) Uani 1 1 d . . .
C30 C 0.91624(19) -0.0791(2) 0.42730(11) 0.0207(6) Uani 1 1 d . . .
C31 C 0.9854(2) -0.0916(2) 0.41160(13) 0.0283(7) Uani 1 1 d . . .
C32 C 1.0546(2) -0.1200(2) 0.44246(14) 0.0321(8) Uani 1 1 d . . .
C33 C 1.0547(2) -0.1370(2) 0.48942(14) 0.0311(8) Uani 1 1 d . . .
C34 C 0.9869(2) -0.1226(2) 0.50662(13) 0.0285(8) Uani 1 1 d . . .
C35 C 0.9181(2) -0.0938(2) 0.47582(12) 0.0263(7) Uani 1 1 d . . .
C36 C 0.84896(18) -0.0247(2) 0.33154(11) 0.0212(6) Uani 1 1 d . . .
C37 C 0.8879(2) 0.0524(2) 0.32643(13) 0.0285(8) Uani 1 1 d . . .
C38 C 0.9074(2) 0.0733(2) 0.28341(13) 0.0277(7) Uani 1 1 d . . .
C39 C 0.8885(2) 0.0169(2) 0.24538(13) 0.0256(7) Uani 1 1 d . . .
C40 C 0.8507(2) -0.0606(2) 0.24995(12) 0.0239(7) Uani 1 1 d . . .
C41 C 0.83041(19) -0.0811(2) 0.29265(12) 0.0213(7) Uani 1 1 d . . .
C42 C 0.4656(2) -0.1080(2) 0.10710(12) 0.0255(7) Uani 1 1 d . . .
C43 C 0.5349(2) -0.1533(2) 0.10308(14) 0.0336(8) Uani 1 1 d . . .
C44 C 0.6078(2) -0.1171(3) 0.11785(14) 0.0348(9) Uani 1 1 d . . .
C45 C 0.6143(2) -0.0330(2) 0.13783(13) 0.0299(8) Uani 1 1 d . . .
C46 C 0.6888(2) 0.0089(3) 0.15652(14) 0.0367(9) Uani 1 1 d . . .
C47 C 0.6916(2) 0.0887(3) 0.17536(15) 0.0386(10) Uani 1 1 d . . .
C48 C 0.6206(2) 0.1366(2) 0.17513(13) 0.0307(8) Uani 1 1 d . . .
C49 C 0.6202(2) 0.2224(3) 0.19200(14) 0.0376(9) Uani 1 1 d . . .
C50 C 0.5502(3) 0.2652(3) 0.18754(14) 0.0364(9) Uani 1 1 d . . .
C51 C 0.4777(2) 0.2239(2) 0.16680(12) 0.0271(7) Uani 1 1 d . . .
C52 C 0.54285(19) 0.0105(2) 0.13915(11) 0.0228(7) Uani 1 1 d . . .
C53 C 0.54633(19) 0.0979(2) 0.15634(11) 0.0227(7) Uani 1 1 d . . .
C54 C 0.3859(2) -0.1510(2) 0.09288(15) 0.0311(8) Uani 1 1 d . . .
C55 C 0.4013(3) 0.2731(3) 0.15926(16) 0.0341(9) Uani 1 1 d . . .
C56 C 0.1891(2) 0.0831(2) 0.12707(12) 0.0228(7) Uani 1 1 d . . .
C57 C 0.1702(2) 0.0559(2) 0.07429(12) 0.0239(7) Uani 1 1 d . . .
C58 C 0.2090(2) 0.1129(2) 0.04228(12) 0.0240(7) Uani 1 1 d . . .
C59 C 0.26091(19) -0.0710(2) 0.17605(11) 0.0204(6) Uani 1 1 d . . .
C60 C 0.3232(2) -0.1216(2) 0.20113(13) 0.0285(8) Uani 1 1 d . . .
C61 C 0.3101(2) -0.2057(2) 0.21470(14) 0.0337(8) Uani 1 1 d . . .
C62 C 0.2339(2) -0.2397(2) 0.20300(13) 0.0296(8) Uani 1 1 d . . .
C63 C 0.1720(2) -0.1907(2) 0.17759(12) 0.0259(7) Uani 1 1 d . . .
C64 C 0.1856(2) -0.1065(2) 0.16427(12) 0.0242(7) Uani 1 1 d . . .
C65 C 0.2869(2) 0.0919(2) 0.22040(11) 0.0222(7) Uani 1 1 d . . .
C66 C 0.2214(2) 0.0882(2) 0.24174(12) 0.0254(7) Uani 1 1 d . . .
C67 C 0.2214(2) 0.1352(2) 0.28298(13) 0.0302(8) Uani 1 1 d . . .
C68 C 0.2870(2) 0.1849(2) 0.30343(12) 0.0317(8) Uani 1 1 d . . .
H64 H 0.2859 0.2188 0.3309 0.038 Uiso 1 1 calc R . .
C69 C 0.3537(2) 0.1857(2) 0.28452(13) 0.0315(8) Uani 1 1 d . . .
C70 C 0.3534(2) 0.1385(2) 0.24296(12) 0.0260(7) Uani 1 1 d . . .
C71 C 0.31928(19) 0.0034(2) 0.00580(11) 0.0217(7) Uani 1 1 d . . .
C72 C 0.3940(2) -0.0211(2) -0.00055(14) 0.0315(8) Uani 1 1 d . . .
C73 C 0.4025(3) -0.0904(2) -0.02966(15) 0.0351(9) Uani 1 1 d . . .
C74 C 0.3366(3) -0.1369(2) -0.05225(14) 0.0341(9) Uani 1 1 d . . .
C75 C 0.2622(3) -0.1131(2) -0.04630(13) 0.0332(8) Uani 1 1 d . . .
C76 C 0.2531(2) -0.0431(2) -0.01763(12) 0.0264(7) Uani 1 1 d . . .
C77 C 0.3468(2) 0.1857(2) 0.01657(12) 0.0237(7) Uani 1 1 d . . .
C78 C 0.3022(2) 0.2154(2) -0.02699(13) 0.0284(8) Uani 1 1 d . . .
C79 C 0.3279(3) 0.2863(2) -0.04880(14) 0.0355(9) Uani 1 1 d . . .
C80 C 0.3981(2) 0.3278(2) -0.02807(15) 0.0362(9) Uani 1 1 d . . .
C81 C 0.4426(2) 0.2990(2) 0.01481(15) 0.0348(9) Uani 1 1 d . . .
C82 C 0.4171(2) 0.2279(2) 0.03751(13) 0.0285(7) Uani 1 1 d . . .
H1 H 0.525(2) -0.112(3) 0.2200(15) 0.034(11) Uiso 1 1 d . . .
H2 H 0.495(2) -0.257(3) 0.2110(15) 0.035(11) Uiso 1 1 d . . .
H3 H 0.518(2) -0.410(3) 0.2400(15) 0.038(11) Uiso 1 1 d . . .
H4 H 0.592(2) -0.501(3) 0.3005(13) 0.030(10) Uiso 1 1 d . . .
H5 H 0.698(2) -0.523(3) 0.3748(14) 0.036(11) Uiso 1 1 d . . .
H6 H 0.796(2) -0.461(2) 0.4376(14) 0.029(10) Uiso 1 1 d . . .
H7 H 0.584(3) 0.001(4) 0.2898(19) 0.071(17) Uiso 1 1 d . . .
H8 H 0.667(3) -0.017(3) 0.3112(18) 0.055(14) Uiso 1 1 d . . .
H9 H 0.641(3) -0.002(3) 0.2582(19) 0.065(15) Uiso 1 1 d . . .
H10 H 0.833(3) -0.237(3) 0.4554(17) 0.054(14) Uiso 1 1 d . . .
H11 H 0.838(4) -0.319(4) 0.483(2) 0.10(2) Uiso 1 1 d . . .
H12 H 0.884(3) -0.299(3) 0.447(2) 0.071(17) Uiso 1 1 d . . .
H13 H 0.622(2) 0.050(2) 0.4482(14) 0.033(10) Uiso 1 1 d . . .
H14 H 0.638(2) 0.053(2) 0.3971(14) 0.026(10) Uiso 1 1 d . . .
H15 H 0.763(2) 0.010(2) 0.4717(13) 0.027(9) Uiso 1 1 d . . .
H16 H 0.7407(19) 0.113(2) 0.4591(12) 0.019(8) Uiso 1 1 d . . .
H17 H 0.843(2) 0.087(2) 0.4185(12) 0.021(9) Uiso 1 1 d . . .
H18 H 0.759(2) 0.079(2) 0.3798(14) 0.032(10) Uiso 1 1 d . . .
H19 H 0.510(3) -0.091(3) 0.4723(16) 0.044(12) Uiso 1 1 d . . .
H20 H 0.504(3) -0.132(3) 0.5489(16) 0.045(12) Uiso 1 1 d . . .
H21 H 0.615(3) -0.191(3) 0.6026(17) 0.052(13) Uiso 1 1 d . . .
H22 H 0.730(3) -0.203(3) 0.5758(15) 0.038(11) Uiso 1 1 d . . .
H23 H 0.737(3) -0.164(3) 0.5005(14) 0.037(11) Uiso 1 1 d . . .
H24 H 0.5353(19) -0.229(2) 0.3838(11) 0.010(7) Uiso 1 1 d . . .
H25 H 0.411(2) -0.249(3) 0.3416(15) 0.036(11) Uiso 1 1 d . . .
H26 H 0.326(3) -0.134(3) 0.3121(16) 0.045(12) Uiso 1 1 d . . .
H27 H 0.379(3) 0.006(3) 0.3319(15) 0.043(12) Uiso 1 1 d . . .
H28 H 0.505(2) 0.026(3) 0.3744(14) 0.038(11) Uiso 1 1 d . . .
H29 H 0.990(2) -0.080(3) 0.3823(16) 0.035(11) Uiso 1 1 d . . .
H30 H 1.103(3) -0.129(3) 0.4296(17) 0.057(14) Uiso 1 1 d . . .
H31 H 1.099(2) -0.162(2) 0.5096(14) 0.029(10) Uiso 1 1 d . . .
H32 H 0.988(2) -0.135(3) 0.5371(15) 0.036(11) Uiso 1 1 d . . .
H33 H 0.873(2) -0.085(2) 0.4878(13) 0.027(10) Uiso 1 1 d . . .
H34 H 0.905(3) 0.091(3) 0.3528(16) 0.043(12) Uiso 1 1 d . . .
H35 H 0.934(2) 0.125(3) 0.2814(15) 0.042(12) Uiso 1 1 d . . .
H36 H 0.901(2) 0.033(2) 0.2182(15) 0.031(10) Uiso 1 1 d . . .
H37 H 0.841(2) -0.099(2) 0.2215(13) 0.023(9) Uiso 1 1 d . . .
H38 H 0.806(2) -0.136(2) 0.2966(13) 0.027(10) Uiso 1 1 d . . .
H39 H 0.529(2) -0.207(3) 0.0901(15) 0.040(11) Uiso 1 1 d . . .
H40 H 0.658(3) -0.145(3) 0.1146(15) 0.044(12) Uiso 1 1 d . . .
H41 H 0.732(2) -0.022(3) 0.1545(14) 0.034(11) Uiso 1 1 d . . .
H42 H 0.736(3) 0.110(3) 0.1857(14) 0.035(11) Uiso 1 1 d . . .
H43 H 0.670(3) 0.246(3) 0.2051(14) 0.036(11) Uiso 1 1 d . . .
H44 H 0.545(2) 0.320(3) 0.1980(15) 0.043(12) Uiso 1 1 d . . .
H45 H 0.342(3) -0.113(3) 0.0961(16) 0.053(13) Uiso 1 1 d . . .
H46 H 0.377(3) -0.172(3) 0.0619(17) 0.048(13) Uiso 1 1 d . . .
H47 H 0.382(2) -0.195(3) 0.1139(15) 0.037(11) Uiso 1 1 d . . .
H48 H 0.391(3) 0.292(4) 0.187(2) 0.075(17) Uiso 1 1 d . . .
H49 H 0.406(3) 0.322(4) 0.141(2) 0.077(17) Uiso 1 1 d . . .
H50 H 0.362(3) 0.239(3) 0.1419(17) 0.051(13) Uiso 1 1 d . . .
H51 H 0.152(2) 0.067(2) 0.1431(13) 0.026(10) Uiso 1 1 d . . .
H52 H 0.193(2) 0.146(2) 0.1272(12) 0.023(9) Uiso 1 1 d . . .
H53 H 0.186(2) -0.002(3) 0.0726(14) 0.039(11) Uiso 1 1 d . . .
H54 H 0.112(2) 0.059(2) 0.0638(13) 0.025(9) Uiso 1 1 d . . .
H55 H 0.180(2) 0.109(2) 0.0094(14) 0.025(9) Uiso 1 1 d . . .
H56 H 0.206(2) 0.172(3) 0.0498(14) 0.031(10) Uiso 1 1 d . . .
H57 H 0.376(2) -0.098(2) 0.2103(12) 0.019(9) Uiso 1 1 d . . .
H58 H 0.350(2) -0.238(2) 0.2322(14) 0.030(10) Uiso 1 1 d . . .
H59 H 0.223(2) -0.292(3) 0.2118(14) 0.034(11) Uiso 1 1 d . . .
H60 H 0.117(2) -0.212(2) 0.1684(13) 0.027(10) Uiso 1 1 d . . .
H61 H 0.145(2) -0.076(2) 0.1497(12) 0.014(8) Uiso 1 1 d . . .
H62 H 0.177(2) 0.051(2) 0.2290(13) 0.026(9) Uiso 1 1 d . . .
H63 H 0.178(3) 0.134(3) 0.2943(15) 0.037(11) Uiso 1 1 d . . .
H65 H 0.399(2) 0.217(2) 0.2995(13) 0.025(9) Uiso 1 1 d . . .
H66 H 0.397(2) 0.139(2) 0.2297(13) 0.020(9) Uiso 1 1 d . . .
H67 H 0.439(2) 0.006(2) 0.0163(12) 0.019(9) Uiso 1 1 d . . .
H68 H 0.451(3) -0.104(3) -0.0349(16) 0.048(13) Uiso 1 1 d . . .
H69 H 0.341(2) -0.182(3) -0.0719(14) 0.032(10) Uiso 1 1 d . . .
H70 H 0.221(2) -0.143(3) -0.0605(15) 0.036(11) Uiso 1 1 d . . .
H71 H 0.201(3) -0.025(3) -0.0135(15) 0.040(11) Uiso 1 1 d . . .
H72 H 0.254(3) 0.184(3) -0.0407(15) 0.044(12) Uiso 1 1 d . . .
H73 H 0.294(2) 0.306(2) -0.0792(14) 0.033(10) Uiso 1 1 d . . .
H74 H 0.415(2) 0.377(3) -0.0427(15) 0.040(11) Uiso 1 1 d . . .
H75 H 0.488(2) 0.323(3) 0.0296(14) 0.031(10) Uiso 1 1 d . . .
H76 H 0.450(2) 0.208(2) 0.0664(14) 0.027(10) Uiso 1 1 d . . .

loop_
_atom_site_aniso_label
_atom_site_aniso_U_11
_atom_site_aniso_U_22
_atom_site_aniso_U_33
_atom_site_aniso_U_23
_atom_site_aniso_U_13
_atom_site_aniso_U_12
Cu1 0.0189(2) 0.01777(19) 0.0205(2) -0.00113(14) 0.00390(15) -0.00155(14)
Cu2 0.0186(2) 0.0190(2) 0.0223(2) -0.00032(15) 0.00412(15) -0.00009(14)
P1 0.0185(4) 0.0202(4) 0.0224(4) -0.0005(3) 0.0052(3) -0.0001(3)
P2 0.0187(4) 0.0187(4) 0.0201(4) -0.0007(3) 0.0044(3) -0.0022(3)
P3 0.0191(4) 0.0208(4) 0.0204(4) -0.0003(3) 0.0053(3) 0.0005(3)
P4 0.0219(4) 0.0181(4) 0.0210(4) 0.0013(3) 0.0048(3) 0.0001(3)
P5 0.0223(5) 0.0238(4) 0.0358(5) 0.0075(4) 0.0047(4) -0.0015(3)
P6 0.0244(5) 0.0310(5) 0.0230(4) 0.0005(3) 0.0047(4) -0.0022(4)
F1 0.0378(13) 0.0272(12) 0.0689(17) 0.0049(11) -0.0046(12) -0.0057(9)
F2 0.0475(15) 0.0282(12) 0.0706(18) 0.0056(11) 0.0027(13) -0.0128(10)
F3 0.0287(12) 0.0564(15) 0.0503(14) 0.0102(11) 0.0116(10) 0.0115(10)
F4 0.0393(13) 0.0483(14) 0.0351(12) 0.0134(10) 0.0046(10) 0.0059(10)
F5 0.0319(12) 0.0437(13) 0.0485(14) 0.0137(10) 0.0136(10) 0.0118(10)
F6 0.0365(13) 0.0544(15) 0.0385(13) 0.0158(11) 0.0057(10) 0.0088(11)
F7 0.0517(16) 0.0581(17) 0.0738(19) 0.0228(14) -0.0127(14) -0.0273(13)
F8 0.0417(15) 0.0721(19) 0.083(2) 0.0344(16) 0.0024(14) -0.0204(13)
F9 0.160(4) 0.079(2) 0.066(2) -0.0091(17) 0.055(2) 0.043(2)
F10 0.0348(14) 0.0562(16) 0.0684(18) 0.0237(13) -0.0038(12) 0.0040(11)
F11 0.082(2) 0.0669(18) 0.0372(14) -0.0069(12) 0.0199(14) 0.0131(15)
F12 0.0508(15) 0.0493(15) 0.0441(14) 0.0102(11) -0.0141(11) -0.0022(12)
N1 0.0184(14) 0.0241(14) 0.0224(14) 0.0004(11) 0.0053(11) -0.0011(11)
N2 0.0193(13) 0.0202(13) 0.0197(13) -0.0018(10) 0.0073(11) -0.0002(10)
N3 0.0237(14) 0.0212(13) 0.0178(13) 0.0034(10) 0.0038(11) 0.0015(11)
N4 0.0237(14) 0.0219(14) 0.0210(14) -0.0007(11) 0.0042(11) -0.0018(11)
C1 0.0196(17) 0.0349(19) 0.0208(16) 0.0026(14) 0.0054(13) 0.0001(14)
C2 0.0202(17) 0.047(2) 0.0233(18) 0.0029(16) 0.0027(14) 0.0018(15)
C3 0.0180(17) 0.049(2) 0.0269(19) -0.0076(16) 0.0022(14) -0.0047(15)
C4 0.0170(16) 0.039(2) 0.0272(18) -0.0079(15) 0.0082(13) -0.0065(14)
C5 0.029(2) 0.041(2) 0.036(2) -0.0172(17) 0.0115(17) -0.0095(16)
C6 0.029(2) 0.0282(19) 0.041(2) -0.0138(16) 0.0119(16) -0.0115(15)
C7 0.0253(18) 0.0266(17) 0.0305(18) -0.0079(14) 0.0118(14) -0.0062(14)
C8 0.040(2) 0.0167(17) 0.042(2) -0.0017(15) 0.0173(17) -0.0040(15)
C9 0.035(2) 0.0228(17) 0.035(2) 0.0046(15) 0.0151(16) 0.0032(15)
C10 0.0229(17) 0.0222(16) 0.0277(17) 0.0011(13) 0.0103(14) 0.0000(13)
C11 0.0205(16) 0.0292(17) 0.0223(16) -0.0040(13) 0.0088(13) -0.0030(13)
C12 0.0190(16) 0.0234(16) 0.0248(16) -0.0061(13) 0.0092(13) -0.0049(12)
C13 0.030(2) 0.033(2) 0.0274(19) 0.0070(15) 0.0032(16) 0.0022(16)
C14 0.030(2) 0.028(2) 0.028(2) 0.0015(15) 0.0004(16) 0.0006(15)
C15 0.0251(18) 0.0198(16) 0.0302(19) -0.0021(14) 0.0073(15) -0.0017(13)
C16 0.0225(17) 0.0206(17) 0.0311(18) -0.0057(14) 0.0075(14) 0.0004(13)
C17 0.0217(17) 0.0207(16) 0.0272(18) -0.0049(13) 0.0060(14) -0.0050(13)
C18 0.0193(16) 0.0226(16) 0.0234(16) 0.0000(13) 0.0052(13) -0.0006(12)
C19 0.0245(19) 0.041(2) 0.0280(19) -0.0010(16) 0.0060(15) 0.0059(15)
C20 0.027(2) 0.057(3) 0.030(2) -0.0017(17) 0.0126(16) 0.0061(17)
C21 0.033(2) 0.053(2) 0.0218(18) 0.0054(17) 0.0069(15) -0.0028(17)
C22 0.028(2) 0.047(2) 0.0284(19) 0.0058(17) 0.0016(16) 0.0004(17)
C23 0.0200(18) 0.036(2) 0.0280(18) 0.0016(14) 0.0071(14) -0.0016(14)
C24 0.0222(17) 0.0261(17) 0.0198(16) 0.0018(13) 0.0071(13) -0.0016(13)
C25 0.0243(18) 0.0264(18) 0.0337(19) 0.0002(15) 0.0083(15) 0.0048(14)
C26 0.0281(19) 0.034(2) 0.035(2) -0.0049(16) 0.0060(16) -0.0080(16)
C27 0.0219(18) 0.050(2) 0.0245(18) -0.0011(16) 0.0031(15) -0.0074(16)
C28 0.026(2) 0.041(2) 0.035(2) 0.0071(17) 0.0008(16) 0.0022(16)
C29 0.0230(18) 0.0289(19) 0.037(2) 0.0061(15) 0.0036(15) -0.0021(14)
C30 0.0204(16) 0.0174(15) 0.0235(16) -0.0030(12) 0.0031(13) -0.0029(12)
C31 0.0256(18) 0.035(2) 0.0236(18) -0.0052(15) 0.0035(14) -0.0034(14)
C32 0.0232(19) 0.039(2) 0.033(2) -0.0073(16) 0.0044(15) 0.0012(15)
C33 0.0241(19) 0.0295(19) 0.035(2) -0.0034(15) -0.0040(15) 0.0006(14)
C34 0.032(2) 0.0276(18) 0.0225(18) 0.0010(14) -0.0007(15) -0.0039(14)
C35 0.0270(19) 0.0289(18) 0.0240(17) -0.0021(14) 0.0079(14) -0.0011(14)
C36 0.0168(15) 0.0229(16) 0.0241(16) 0.0013(12) 0.0052(13) -0.0006(12)
C37 0.032(2) 0.0254(18) 0.0279(18) -0.0040(14) 0.0067(15) -0.0075(14)
C38 0.0312(19) 0.0230(17) 0.0303(19) 0.0019(14) 0.0096(15) -0.0053(14)
C39 0.0281(18) 0.0236(17) 0.0265(18) 0.0045(13) 0.0091(14) 0.0009(14)
C40 0.0235(17) 0.0253(17) 0.0228(17) -0.0017(13) 0.0045(13) -0.0010(13)
C41 0.0190(16) 0.0203(16) 0.0241(16) 0.0021(12) 0.0035(13) -0.0019(12)
C42 0.0342(19) 0.0189(16) 0.0228(17) -0.0002(12) 0.0046(14) 0.0043(13)
C43 0.045(2) 0.0248(19) 0.031(2) -0.0019(15) 0.0086(17) 0.0093(16)
C44 0.033(2) 0.038(2) 0.035(2) 0.0070(16) 0.0115(17) 0.0186(17)
C45 0.0274(19) 0.037(2) 0.0258(18) 0.0093(15) 0.0065(14) 0.0086(15)
C46 0.0222(19) 0.050(2) 0.038(2) 0.0109(18) 0.0060(16) 0.0081(17)
C47 0.0208(19) 0.055(3) 0.038(2) 0.0097(19) 0.0026(16) -0.0086(18)
C48 0.0269(19) 0.040(2) 0.0251(18) 0.0057(15) 0.0055(14) -0.0063(15)
C49 0.033(2) 0.041(2) 0.035(2) -0.0012(17) 0.0013(17) -0.0169(18)
C50 0.049(3) 0.029(2) 0.031(2) -0.0037(16) 0.0083(17) -0.0143(17)
C51 0.035(2) 0.0224(17) 0.0253(17) -0.0024(13) 0.0106(15) -0.0078(14)
C52 0.0238(17) 0.0277(17) 0.0176(15) 0.0050(13) 0.0060(13) 0.0051(13)
C53 0.0250(17) 0.0239(16) 0.0185(15) 0.0030(12) 0.0032(13) -0.0030(13)
C54 0.039(2) 0.0203(18) 0.035(2) -0.0016(15) 0.0108(17) -0.0012(15)
C55 0.041(2) 0.0206(18) 0.041(2) -0.0038(17) 0.0098(19) 0.0021(16)
C56 0.0235(17) 0.0242(18) 0.0228(17) 0.0054(13) 0.0101(14) 0.0044(13)
C57 0.0223(18) 0.0264(18) 0.0224(17) 0.0010(13) 0.0035(13) 0.0003(13)
C58 0.0237(17) 0.0233(17) 0.0243(17) 0.0041(13) 0.0040(14) 0.0070(13)
C59 0.0216(16) 0.0215(16) 0.0201(16) -0.0008(12) 0.0087(13) 0.0012(12)
C60 0.0236(18) 0.0250(17) 0.036(2) 0.0012(14) 0.0042(15) -0.0028(14)
C61 0.034(2) 0.0257(18) 0.039(2) 0.0060(15) 0.0029(17) 0.0071(16)
C62 0.037(2) 0.0222(18) 0.0313(19) 0.0026(14) 0.0116(16) -0.0041(15)
C63 0.0244(18) 0.0275(18) 0.0261(17) -0.0016(14) 0.0062(14) -0.0038(14)
C64 0.0223(17) 0.0252(17) 0.0245(17) -0.0008(13) 0.0035(14) 0.0023(14)
C65 0.0273(17) 0.0180(15) 0.0221(16) 0.0032(12) 0.0073(13) 0.0039(13)
C66 0.0294(19) 0.0217(16) 0.0258(17) 0.0012(13) 0.0075(14) 0.0016(14)
C67 0.034(2) 0.034(2) 0.0256(18) 0.0009(14) 0.0134(16) 0.0058(16)
C68 0.040(2) 0.0326(19) 0.0196(17) -0.0030(14) 0.0015(15) 0.0060(16)
C69 0.035(2) 0.0312(19) 0.0243(18) -0.0018(14) -0.0026(15) -0.0042(16)
C70 0.0275(19) 0.0277(18) 0.0231(17) 0.0018(13) 0.0062(14) 0.0000(14)
C71 0.0255(17) 0.0189(15) 0.0217(16) 0.0015(12) 0.0072(13) 0.0002(12)
C72 0.029(2) 0.0287(19) 0.039(2) -0.0045(16) 0.0117(16) -0.0032(15)
C73 0.039(2) 0.031(2) 0.042(2) -0.0053(16) 0.0239(18) 0.0007(16)
C74 0.054(3) 0.0220(18) 0.0283(19) -0.0064(15) 0.0135(17) -0.0021(16)
C75 0.042(2) 0.0268(19) 0.0291(19) -0.0057(15) 0.0033(17) -0.0089(16)
C76 0.0275(19) 0.0284(18) 0.0222(17) 0.0022(13) 0.0028(14) 0.0006(14)
C77 0.0283(18) 0.0198(16) 0.0253(17) 0.0002(13) 0.0106(14) 0.0024(13)
C78 0.031(2) 0.0300(19) 0.0261(18) 0.0037(14) 0.0114(15) 0.0045(15)
C79 0.045(2) 0.034(2) 0.030(2) 0.0123(16) 0.0146(17) 0.0122(17)
C80 0.046(2) 0.0212(18) 0.049(2) 0.0089(16) 0.027(2) 0.0040(16)
C81 0.032(2) 0.030(2) 0.043(2) 0.0009(16) 0.0115(18) -0.0052(16)
C82 0.032(2) 0.0247(18) 0.0307(19) 0.0019(14) 0.0104(16) -0.0023(14)

loop_
_atom_type_symbol
_atom_type_description
_atom_type_scat_dispersion_real
_atom_type_scat_dispersion_imag
_atom_type_scat_source
C C 0.0033 0.0016 'International Tables Vol C Tables 4.2.6.8 and 6.1.1.4'
H H 0.0000 0.0000 'International Tables Vol C Tables 4.2.6.8 and 6.1.1.4'
Cu Cu 0.3201 1.2651 'International Tables Vol C Tables 4.2.6.8 and 6.1.1.4'
F F 0.0171 0.0103 'International Tables Vol C Tables 4.2.6.8 and 6.1.1.4'
N N 0.0061 0.0033 'International Tables Vol C Tables 4.2.6.8 and 6.1.1.4'
P P 0.1023 0.0942 'International Tables Vol C Tables 4.2.6.8 and 6.1.1.4'

loop_
_geom_angle_atom_site_label_1
_geom_angle_atom_site_label_2
_geom_angle_atom_site_label_3
_geom_angle
_geom_angle_site_symmetry_1
_geom_angle_site_symmetry_3
_geom_angle_publ_flag
N2 Cu1 N1 81.33(10) . . ?
N2 Cu1 P2 128.24(8) . . ?
N1 Cu1 P2 119.74(8) . . ?
N2 Cu1 P1 116.60(7) . . ?
N1 Cu1 P1 101.08(8) . . ?
P2 Cu1 P1 105.42(3) . . ?
N4 Cu2 N3 81.83(11) . . ?
N4 Cu2 P3 119.81(8) . . ?
N3 Cu2 P3 121.61(8) . . ?
N4 Cu2 P4 116.93(8) . . ?
N3 Cu2 P4 110.50(8) . . ?
P3 Cu2 P4 105.31(3) . . ?
C18 P1 C24 102.44(15) . . ?
C18 P1 C15 102.21(16) . . ?
C24 P1 C15 104.84(16) . . ?
C18 P1 Cu1 123.48(11) . . ?
C24 P1 Cu1 112.10(11) . . ?
C15 P1 Cu1 109.93(12) . . ?
C36 P2 C30 103.51(15) . . ?
C36 P2 C17 101.70(15) . . ?
C30 P2 C17 104.18(15) . . ?
C36 P2 Cu1 116.15(11) . . ?
C30 P2 Cu1 118.15(10) . . ?
C17 P2 Cu1 111.25(11) . . ?
C59 P3 C65 100.84(14) . . ?
C59 P3 C56 104.34(15) . . ?
C65 P3 C56 101.24(15) . . ?
C59 P3 Cu2 118.16(10) . . ?
C65 P3 Cu2 121.17(11) . . ?
C56 P3 Cu2 108.74(11) . . ?
C71 P4 C77 102.74(15) . . ?
C71 P4 C58 104.83(16) . . ?
C77 P4 C58 102.73(15) . . ?
C71 P4 Cu2 113.47(11) . . ?
C77 P4 Cu2 119.27(11) . . ?
C58 P4 Cu2 112.22(11) . . ?
F3 P5 F1 90.08(14) . . ?
F3 P5 F5 179.42(14) . . ?
F1 P5 F5 89.38(13) . . ?
F3 P5 F2 89.83(14) . . ?
F1 P5 F2 179.27(15) . . ?
F5 P5 F2 90.71(14) . . ?
F3 P5 F4 89.40(13) . . ?
F1 P5 F4 90.28(13) . . ?
F5 P5 F4 90.38(13) . . ?
F2 P5 F4 90.44(14) . . ?
F3 P5 F6 90.34(13) . . ?
F1 P5 F6 89.52(14) . . ?
F5 P5 F6 89.87(12) . . ?
F2 P5 F6 89.75(14) . . ?
F4 P5 F6 179.68(15) . . ?
F9 P6 F7 90.7(2) . . ?
F9 P6 F8 91.0(2) . . ?
F7 P6 F8 178.2(2) . . ?
F9 P6 F12 89.43(18) . . ?
F7 P6 F12 91.13(14) . . ?
F8 P6 F12 88.80(14) . . ?
F9 P6 F11 179.1(2) . . ?
F7 P6 F11 90.02(17) . . ?
F8 P6 F11 88.20(18) . . ?
F12 P6 F11 90.16(15) . . ?
F9 P6 F10 91.61(18) . . ?
F7 P6 F10 89.11(14) . . ?
F8 P6 F10 90.93(14) . . ?
F12 P6 F10 178.93(17) . . ?
F11 P6 F10 88.80(16) . . ?
C1 N1 C11 118.5(3) . . ?
C1 N1 Cu1 130.0(2) . . ?
C11 N1 Cu1 110.6(2) . . ?
C10 N2 C12 119.0(3) . . ?
C10 N2 Cu1 129.6(2) . . ?
C12 N2 Cu1 111.0(2) . . ?
C42 N3 C52 118.7(3) . . ?
C42 N3 Cu2 129.9(2) . . ?
C52 N3 Cu2 110.9(2) . . ?
C51 N4 C53 118.7(3) . . ?
C51 N4 Cu2 130.1(2) . . ?
C53 N4 Cu2 111.2(2) . . ?
N1 C1 C2 121.3(3) . . ?
N1 C1 C13 119.1(3) . . ?
C2 C1 C13 119.6(3) . . ?
C3 C2 C1 120.0(3) . . ?
C3 C2 H1 122(2) . . ?
C1 C2 H1 118(2) . . ?
C2 C3 C4 120.2(3) . . ?
C2 C3 H2 117(2) . . ?
C4 C3 H2 122(2) . . ?
C3 C4 C11 116.7(3) . . ?
C3 C4 C5 123.7(3) . . ?
C11 C4 C5 119.6(3) . . ?
C6 C5 C4 120.9(3) . . ?
C6 C5 H3 124(2) . . ?
C4 C5 H3 115(2) . . ?
C5 C6 C7 121.6(3) . . ?
C5 C6 H4 119(2) . . ?
C7 C6 H4 119(2) . . ?
C8 C7 C12 117.8(3) . . ?
C8 C7 C6 123.1(3) . . ?
C12 C7 C6 119.1(3) . . ?
C9 C8 C7 118.9(3) . . ?
C9 C8 H5 123(2) . . ?
C7 C8 H5 118(2) . . ?
C8 C9 C10 121.0(3) . . ?
C8 C9 H6 122(2) . . ?
C10 C9 H6 117(2) . . ?
N2 C10 C9 120.8(3) . . ?
N2 C10 C14 118.4(3) . . ?
C9 C10 C14 120.7(3) . . ?
N1 C11 C4 123.2(3) . . ?
N1 C11 C12 117.3(3) . . ?
C4 C11 C12 119.4(3) . . ?
N2 C12 C7 122.4(3) . . ?
N2 C12 C11 118.1(3) . . ?
C7 C12 C11 119.5(3) . . ?
C1 C13 H7 111(4) . . ?
C1 C13 H8 111(3) . . ?
H7 C13 H8 110(5) . . ?
C1 C13 H9 113(3) . . ?
H7 C13 H9 105(4) . . ?
H8 C13 H9 107(4) . . ?
C10 C14 H10 114(3) . . ?
C10 C14 H11 114(4) . . ?
H10 C14 H11 110(5) . . ?
C10 C14 H12 111(3) . . ?
H10 C14 H12 95(4) . . ?
H11 C14 H12 110(5) . . ?
C16 C15 P1 114.3(2) . . ?
C16 C15 H13 109(2) . . ?
P1 C15 H13 108(2) . . ?
C16 C15 H14 108(2) . . ?
P1 C15 H14 108(2) . . ?
H13 C15 H14 110(3) . . ?
C17 C16 C15 114.4(3) . . ?
C17 C16 H15 111(2) . . ?
C15 C16 H15 107(2) . . ?
C17 C16 H16 108.6(19) . . ?
C15 C16 H16 105.1(19) . . ?
H15 C16 H16 111(3) . . ?
C16 C17 P2 117.3(2) . . ?
C16 C17 H17 112(2) . . ?
P2 C17 H17 107(2) . . ?
C16 C17 H18 105(2) . . ?
P2 C17 H18 105(2) . . ?
H17 C17 H18 110(3) . . ?
C23 C18 C19 118.3(3) . . ?
C23 C18 P1 120.4(3) . . ?
C19 C18 P1 121.3(3) . . ?
C20 C19 C18 120.5(3) . . ?
C20 C19 H19 120(3) . . ?
C18 C19 H19 120(3) . . ?
C21 C20 C19 120.3(4) . . ?
C21 C20 H20 118(3) . . ?
C19 C20 H20 121(3) . . ?
C20 C21 C22 120.0(4) . . ?
C20 C21 H21 126(3) . . ?
C22 C21 H21 114(3) . . ?
C21 C22 C23 120.0(4) . . ?
C21 C22 H22 124(3) . . ?
C23 C22 H22 116(3) . . ?
C22 C23 C18 120.9(3) . . ?
C22 C23 H23 122(3) . . ?
C18 C23 H23 117(3) . . ?
C25 C24 C29 118.2(3) . . ?
C25 C24 P1 116.9(3) . . ?
C29 C24 P1 124.8(3) . . ?
C24 C25 C26 121.3(3) . . ?
C24 C25 H24 121(2) . . ?
C26 C25 H24 118(2) . . ?
C27 C26 C25 120.1(4) . . ?
C27 C26 H25 122(3) . . ?
C25 C26 H25 118(3) . . ?
C28 C27 C26 119.3(3) . . ?
C28 C27 H26 120(3) . . ?
C26 C27 H26 120(3) . . ?
C27 C28 C29 120.5(4) . . ?
C27 C28 H27 124(3) . . ?
C29 C28 H27 116(3) . . ?
C24 C29 C28 120.6(4) . . ?
C24 C29 H28 118(3) . . ?
C28 C29 H28 122(3) . . ?
C31 C30 C35 118.0(3) . . ?
C31 C30 P2 122.9(3) . . ?
C35 C30 P2 118.9(3) . . ?
C30 C31 C32 121.2(4) . . ?
C30 C31 H29 123(3) . . ?
C32 C31 H29 116(3) . . ?
C33 C32 C31 120.1(4) . . ?
C33 C32 H30 121(3) . . ?
C31 C32 H30 118(3) . . ?
C32 C33 C34 120.1(3) . . ?
C32 C33 H31 121(2) . . ?
C34 C33 H31 119(2) . . ?
C33 C34 C35 119.6(3) . . ?
C33 C34 H32 119(3) . . ?
C35 C34 H32 122(3) . . ?
C34 C35 C30 121.0(3) . . ?
C34 C35 H33 119(2) . . ?
C30 C35 H33 120(2) . . ?
C37 C36 C41 118.7(3) . . ?
C37 C36 P2 122.3(3) . . ?
C41 C36 P2 119.1(2) . . ?
C38 C37 C36 120.7(3) . . ?
C38 C37 H34 118(3) . . ?
C36 C37 H34 122(3) . . ?
C39 C38 C37 119.9(3) . . ?
C39 C38 H35 122(3) . . ?
C37 C38 H35 118(3) . . ?
C38 C39 C40 120.3(3) . . ?
C38 C39 H36 118(3) . . ?
C40 C39 H36 122(3) . . ?
C39 C40 C41 119.9(3) . . ?
C39 C40 H37 116(2) . . ?
C41 C40 H37 124(2) . . ?
C40 C41 C36 120.5(3) . . ?
C40 C41 H38 120(2) . . ?
C36 C41 H38 119(2) . . ?
N3 C42 C43 121.0(3) . . ?
N3 C42 C54 119.0(3) . . ?
C43 C42 C54 120.0(3) . . ?
C44 C43 C42 120.9(3) . . ?
C44 C43 H39 122(3) . . ?
C42 C43 H39 117(3) . . ?
C43 C44 C45 119.4(3) . . ?
C43 C44 H40 124(2) . . ?
C45 C44 H40 116(2) . . ?
C52 C45 C44 117.1(3) . . ?
C52 C45 C46 119.4(4) . . ?
C44 C45 C46 123.4(3) . . ?
C47 C46 C45 121.1(4) . . ?
C47 C46 H41 124(3) . . ?
C45 C46 H41 115(3) . . ?
C46 C47 C48 121.2(4) . . ?
C46 C47 H42 117(3) . . ?
C48 C47 H42 122(3) . . ?
C53 C48 C49 117.1(3) . . ?
C53 C48 C47 119.2(4) . . ?
C49 C48 C47 123.6(4) . . ?
C50 C49 C48 119.8(4) . . ?
C50 C49 H43 124(3) . . ?
C48 C49 H43 116(3) . . ?
C49 C50 C51 120.4(4) . . ?
C49 C50 H44 125(3) . . ?
C51 C50 H44 115(3) . . ?
N4 C51 C50 121.3(3) . . ?
N4 C51 C55 118.6(3) . . ?
C50 C51 C55 120.1(3) . . ?
N3 C52 C45 122.8(3) . . ?
N3 C52 C53 118.1(3) . . ?
C45 C52 C53 119.1(3) . . ?
N4 C53 C48 122.6(3) . . ?
N4 C53 C52 117.6(3) . . ?
C48 C53 C52 119.8(3) . . ?
C42 C54 H45 113(3) . . ?
C42 C54 H46 111(3) . . ?
H45 C54 H46 109(4) . . ?
C42 C54 H47 110(3) . . ?
H45 C54 H47 103(4) . . ?
H46 C54 H47 111(4) . . ?
C51 C55 H48 112(3) . . ?
C51 C55 H49 108(3) . . ?
H48 C55 H49 107(5) . . ?
C51 C55 H50 108(3) . . ?
H48 C55 H50 114(4) . . ?
H49 C55 H50 108(4) . . ?
C57 C56 P3 114.9(2) . . ?
C57 C56 H51 114(2) . . ?
P3 C56 H51 105(2) . . ?
C57 C56 H52 106(2) . . ?
P3 C56 H52 107(2) . . ?
H51 C56 H52 109(3) . . ?
C58 C57 C56 114.2(3) . . ?
C58 C57 H53 111(2) . . ?
C56 C57 H53 108(3) . . ?
C58 C57 H54 109(2) . . ?
C56 C57 H54 106(2) . . ?
H53 C57 H54 109(3) . . ?
C57 C58 P4 114.5(2) . . ?
C57 C58 H55 110(2) . . ?
P4 C58 H55 111(2) . . ?
C57 C58 H56 111(2) . . ?
P4 C58 H56 105(2) . . ?
H55 C58 H56 104(3) . . ?
C64 C59 C60 118.7(3) . . ?
C64 C59 P3 123.9(2) . . ?
C60 C59 P3 117.3(2) . . ?
C61 C60 C59 121.0(3) . . ?
C61 C60 H57 119(2) . . ?
C59 C60 H57 120(2) . . ?
C62 C61 C60 119.3(3) . . ?
C62 C61 H58 119(2) . . ?
C60 C61 H58 122(2) . . ?
C63 C62 C61 120.2(3) . . ?
C63 C62 H59 118(3) . . ?
C61 C62 H59 122(3) . . ?
C62 C63 C64 120.0(3) . . ?
C62 C63 H60 123(2) . . ?
C64 C63 H60 116(2) . . ?
C59 C64 C63 120.7(3) . . ?
C59 C64 H61 121(2) . . ?
C63 C64 H61 118(2) . . ?
C70 C65 C66 118.7(3) . . ?
C70 C65 P3 120.4(3) . . ?
C66 C65 P3 120.9(3) . . ?
C67 C66 C65 120.2(3) . . ?
C67 C66 H62 119(2) . . ?
C65 C66 H62 120(2) . . ?
C68 C67 C66 119.9(4) . . ?
C68 C67 H63 123(3) . . ?
C66 C67 H63 118(3) . . ?
C69 C68 C67 120.8(3) . . ?
C69 C68 H64 119.6 . . ?
C67 C68 H64 119.6 . . ?
C68 C69 C70 119.1(3) . . ?
C68 C69 H65 120(2) . . ?
C70 C69 H65 121(2) . . ?
C65 C70 C69 121.1(3) . . ?
C65 C70 H66 119(2) . . ?
C69 C70 H66 120(2) . . ?
C76 C71 C72 118.7(3) . . ?
C76 C71 P4 124.1(3) . . ?
C72 C71 P4 117.1(3) . . ?
C73 C72 C71 120.8(4) . . ?
C73 C72 H67 118(2) . . ?
C71 C72 H67 121(2) . . ?
C74 C73 C72 120.0(4) . . ?
C74 C73 H68 119(3) . . ?
C72 C73 H68 121(3) . . ?
C73 C74 C75 119.7(3) . . ?
C73 C74 H69 122(2) . . ?
C75 C74 H69 119(2) . . ?
C74 C75 C76 120.7(4) . . ?
C74 C75 H70 119(3) . . ?
C76 C75 H70 121(3) . . ?
C75 C76 C71 120.1(3) . . ?
C75 C76 H71 122(2) . . ?
C71 C76 H71 118(2) . . ?
C82 C77 C78 119.3(3) . . ?
C82 C77 P4 118.7(3) . . ?
C78 C77 P4 122.0(3) . . ?
C79 C78 C77 120.0(4) . . ?
C79 C78 H72 123(3) . . ?
C77 C78 H72 117(3) . . ?
C78 C79 C80 120.6(4) . . ?
C78 C79 H73 117(2) . . ?
C80 C79 H73 122(2) . . ?
C81 C80 C79 119.9(3) . . ?
C81 C80 H74 119(3) . . ?
C79 C80 H74 121(3) . . ?
C80 C81 C82 120.2(4) . . ?
C80 C81 H75 124(3) . . ?
C82 C81 H75 116(3) . . ?
C77 C82 C81 120.0(4) . . ?
C77 C82 H76 122(2) . . ?
C81 C82 H76 118(2) . . ?

loop_
_geom_bond_atom_site_label_1
_geom_bond_atom_site_label_2
_geom_bond_distance
_geom_bond_site_symmetry_2
_geom_bond_publ_flag
Cu1 N2 2.071(3) . ?
Cu1 N1 2.097(3) . ?
Cu1 P2 2.2273(9) . ?
Cu1 P1 2.2605(9) . ?
Cu2 N4 2.073(3) . ?
Cu2 N3 2.075(3) . ?
Cu2 P3 2.2362(9) . ?
Cu2 P4 2.2620(9) . ?
P1 C18 1.821(3) . ?
P1 C24 1.826(3) . ?
P1 C15 1.840(3) . ?
P2 C36 1.823(3) . ?
P2 C30 1.827(3) . ?
P2 C17 1.854(3) . ?
P3 C59 1.823(3) . ?
P3 C65 1.825(3) . ?
P3 C56 1.849(3) . ?
P4 C71 1.829(3) . ?
P4 C77 1.831(3) . ?
P4 C58 1.839(3) . ?
P5 F3 1.594(2) . ?
P5 F1 1.595(2) . ?
P5 F5 1.595(2) . ?
P5 F2 1.595(2) . ?
P5 F4 1.597(2) . ?
P5 F6 1.605(2) . ?
P6 F9 1.566(3) . ?
P6 F7 1.574(3) . ?
P6 F8 1.586(3) . ?
P6 F12 1.591(2) . ?
P6 F11 1.593(3) . ?
P6 F10 1.599(2) . ?
N1 C1 1.332(4) . ?
N1 C11 1.365(4) . ?
N2 C10 1.337(4) . ?
N2 C12 1.364(4) . ?
N3 C42 1.340(4) . ?
N3 C52 1.368(4) . ?
N4 C51 1.336(4) . ?
N4 C53 1.371(4) . ?
C1 C2 1.418(5) . ?
C1 C13 1.491(5) . ?
C2 C3 1.361(5) . ?
C2 H1 0.93(4) . ?
C3 C4 1.400(5) . ?
C3 H2 0.94(4) . ?
C4 C11 1.411(5) . ?
C4 C5 1.431(5) . ?
C5 C6 1.344(6) . ?
C5 H3 1.04(4) . ?
C6 C7 1.440(5) . ?
C6 H4 0.92(4) . ?
C7 C8 1.403(5) . ?
C7 C12 1.406(5) . ?
C8 C9 1.366(5) . ?
C8 H5 0.93(4) . ?
C9 C10 1.405(5) . ?
C9 H6 0.97(4) . ?
C10 C14 1.492(5) . ?
C11 C12 1.447(5) . ?
C13 H7 0.87(6) . ?
C13 H8 0.90(5) . ?
C13 H9 0.98(5) . ?
C14 H10 0.93(5) . ?
C14 H11 0.89(7) . ?
C14 H12 0.91(6) . ?
C15 C16 1.543(5) . ?
C15 H13 0.98(4) . ?
C15 H14 0.92(4) . ?
C16 C17 1.538(5) . ?
C16 H15 0.99(4) . ?
C16 H16 1.02(3) . ?
C17 H17 1.01(4) . ?
C17 H18 0.98(4) . ?
C18 C23 1.395(5) . ?
C18 C19 1.397(5) . ?
C19 C20 1.390(5) . ?
C19 H19 0.94(4) . ?
C20 C21 1.379(5) . ?
C20 H20 0.88(4) . ?
C21 C22 1.381(6) . ?
C21 H21 0.97(5) . ?
C22 C23 1.388(5) . ?
C22 H22 0.91(4) . ?
C23 H23 0.91(4) . ?
C24 C25 1.383(5) . ?
C24 C29 1.387(5) . ?
C25 C26 1.391(5) . ?
C25 H24 0.93(3) . ?
C26 C27 1.379(6) . ?
C26 H25 0.88(4) . ?
C27 C28 1.378(6) . ?
C27 H26 0.96(4) . ?
C28 C29 1.395(5) . ?
C28 H27 0.89(4) . ?
C29 H28 0.92(4) . ?
C30 C31 1.379(5) . ?
C30 C35 1.406(5) . ?
C31 C32 1.391(5) . ?
C31 H29 0.88(4) . ?
C32 C33 1.375(5) . ?
C32 H30 0.99(5) . ?
C33 C34 1.384(5) . ?
C33 H31 0.93(4) . ?
C34 C35 1.387(5) . ?
C34 H32 0.89(4) . ?
C35 H33 0.93(4) . ?
C36 C37 1.390(5) . ?
C36 C41 1.397(5) . ?
C37 C38 1.388(5) . ?
C37 H34 0.96(4) . ?
C38 C39 1.379(5) . ?
C38 H35 0.93(4) . ?
C39 C40 1.381(5) . ?
C39 H36 0.89(4) . ?
C40 C41 1.385(5) . ?
C40 H37 0.99(4) . ?
C41 H38 0.96(4) . ?
C42 C43 1.412(5) . ?
C42 C54 1.499(5) . ?
C43 C44 1.355(6) . ?
C43 H39 0.90(4) . ?
C44 C45 1.414(5) . ?
C44 H40 0.99(4) . ?
C45 C52 1.411(5) . ?
C45 C46 1.431(5) . ?
C46 C47 1.343(6) . ?
C46 H41 0.89(4) . ?
C47 C48 1.428(6) . ?
C47 H42 0.83(4) . ?
C48 C53 1.408(5) . ?
C48 C49 1.411(6) . ?
C49 C50 1.356(6) . ?
C49 H43 0.93(4) . ?
C50 C51 1.413(5) . ?
C50 H44 0.91(4) . ?
C51 C55 1.494(5) . ?
C52 C53 1.434(5) . ?
C54 H45 0.98(5) . ?
C54 H46 0.93(5) . ?
C54 H47 0.92(4) . ?
C55 H48 0.92(6) . ?
C55 H49 0.93(6) . ?
C55 H50 0.92(5) . ?
C56 C57 1.538(5) . ?
C56 H51 0.90(4) . ?
C56 H52 0.97(4) . ?
C57 C58 1.530(5) . ?
C57 H53 0.94(4) . ?
C57 H54 0.98(4) . ?
C58 H55 0.97(4) . ?
C58 H56 0.94(4) . ?
C59 C64 1.381(5) . ?
C59 C60 1.392(5) . ?
C60 C61 1.389(5) . ?
C60 H57 0.96(4) . ?
C61 C62 1.385(5) . ?
C61 H58 0.91(4) . ?
C62 C63 1.379(5) . ?
C62 H59 0.88(4) . ?
C63 C64 1.389(5) . ?
C63 H60 0.98(4) . ?
C64 H61 0.86(3) . ?
C65 C70 1.387(5) . ?
C65 C66 1.400(5) . ?
C66 C67 1.390(5) . ?
C66 H62 0.95(4) . ?
C67 C68 1.385(5) . ?
C67 H63 0.88(4) . ?
C68 C69 1.376(5) . ?
C68 H64 0.9500 . ?
C69 C70 1.398(5) . ?
C69 H65 0.94(4) . ?
C70 H66 0.91(4) . ?
C71 C76 1.390(5) . ?
C71 C72 1.392(5) . ?
C72 C73 1.386(5) . ?
C72 H67 0.92(4) . ?
C73 C74 1.379(6) . ?
C73 H68 0.91(5) . ?
C74 C75 1.381(6) . ?
C74 H69 0.91(4) . ?
C75 C76 1.388(5) . ?
C75 H70 0.87(4) . ?
C76 H71 0.97(4) . ?
C77 C82 1.391(5) . ?
C77 C78 1.394(5) . ?
C78 C79 1.381(5) . ?
C78 H72 0.96(4) . ?
C79 C80 1.383(6) . ?
C79 H73 0.98(4) . ?
C80 C81 1.374(6) . ?
C80 H74 0.94(4) . ?
C81 C82 1.396(5) . ?
C81 H75 0.89(4) . ?
C82 H76 0.94(4) . ?

loop_
_geom_torsion_atom_site_label_1
_geom_torsion_atom_site_label_2
_geom_torsion_atom_site_label_3
_geom_torsion_atom_site_label_4
_geom_torsion
_geom_torsion_site_symmetry_1
_geom_torsion_site_symmetry_2
_geom_torsion_site_symmetry_3
_geom_torsion_site_symmetry_4
_geom_torsion_publ_flag
N2 Cu1 P1 C18 45.93(15) . . . . ?
N1 Cu1 P1 C18 131.70(15) . . . . ?
P2 Cu1 P1 C18 -102.96(13) . . . . ?
N2 Cu1 P1 C24 -77.24(14) . . . . ?
N1 Cu1 P1 C24 8.53(14) . . . . ?
P2 Cu1 P1 C24 133.86(12) . . . . ?
N2 Cu1 P1 C15 166.57(15) . . . . ?
N1 Cu1 P1 C15 -107.66(15) . . . . ?
P2 Cu1 P1 C15 17.67(13) . . . . ?
N2 Cu1 P2 C36 87.38(15) . . . . ?
N1 Cu1 P2 C36 -15.87(15) . . . . ?
P1 Cu1 P2 C36 -128.65(12) . . . . ?
N2 Cu1 P2 C30 -36.53(16) . . . . ?
N1 Cu1 P2 C30 -139.78(14) . . . . ?
P1 Cu1 P2 C30 107.44(12) . . . . ?
N2 Cu1 P2 C17 -156.94(15) . . . . ?
N1 Cu1 P2 C17 99.82(15) . . . . ?
P1 Cu1 P2 C17 -12.97(13) . . . . ?
N4 Cu2 P3 C59 -123.38(15) . . . . ?
N3 Cu2 P3 C59 -24.15(15) . . . . ?
P4 Cu2 P3 C59 102.35(12) . . . . ?
N4 Cu2 P3 C65 1.58(15) . . . . ?
N3 Cu2 P3 C65 100.81(15) . . . . ?
P4 Cu2 P3 C65 -132.68(12) . . . . ?
N4 Cu2 P3 C56 118.06(15) . . . . ?
N3 Cu2 P3 C56 -142.71(15) . . . . ?
P4 Cu2 P3 C56 -16.21(12) . . . . ?
N4 Cu2 P4 C71 118.00(14) . . . . ?
N3 Cu2 P4 C71 26.87(14) . . . . ?
P3 Cu2 P4 C71 -106.18(12) . . . . ?
N4 Cu2 P4 C77 -3.27(15) . . . . ?
N3 Cu2 P4 C77 -94.40(14) . . . . ?
P3 Cu2 P4 C77 132.56(12) . . . . ?
N4 Cu2 P4 C58 -123.39(15) . . . . ?
N3 Cu2 P4 C58 145.48(15) . . . . ?
P3 Cu2 P4 C58 12.43(13) . . . . ?
N2 Cu1 N1 C1 179.4(3) . . . . ?
P2 Cu1 N1 C1 -51.3(3) . . . . ?
P1 Cu1 N1 C1 63.8(3) . . . . ?
N2 Cu1 N1 C11 10.8(2) . . . . ?
P2 Cu1 N1 C11 140.15(18) . . . . ?
P1 Cu1 N1 C11 -104.8(2) . . . . ?
N1 Cu1 N2 C10 176.7(3) . . . . ?
P2 Cu1 N2 C10 55.4(3) . . . . ?
P1 Cu1 N2 C10 -85.2(3) . . . . ?
N1 Cu1 N2 C12 -10.9(2) . . . . ?
P2 Cu1 N2 C12 -132.10(18) . . . . ?
P1 Cu1 N2 C12 87.3(2) . . . . ?
N4 Cu2 N3 C42 -175.6(3) . . . . ?
P3 Cu2 N3 C42 64.3(3) . . . . ?
P4 Cu2 N3 C42 -59.8(3) . . . . ?
N4 Cu2 N3 C52 -4.4(2) . . . . ?
P3 Cu2 N3 C52 -124.47(19) . . . . ?
P4 Cu2 N3 C52 111.40(19) . . . . ?
N3 Cu2 N4 C51 -179.3(3) . . . . ?
P3 Cu2 N4 C51 -57.4(3) . . . . ?
P4 Cu2 N4 C51 71.8(3) . . . . ?
N3 Cu2 N4 C53 1.5(2) . . . . ?
P3 Cu2 N4 C53 123.41(19) . . . . ?
P4 Cu2 N4 C53 -107.4(2) . . . . ?
C11 N1 C1 C2 -0.9(5) . . . . ?
Cu1 N1 C1 C2 -168.7(2) . . . . ?
C11 N1 C1 C13 179.1(3) . . . . ?
Cu1 N1 C1 C13 11.3(5) . . . . ?
N1 C1 C2 C3 1.4(5) . . . . ?
C13 C1 C2 C3 -178.6(3) . . . . ?
C1 C2 C3 C4 -1.1(5) . . . . ?
C2 C3 C4 C11 0.3(5) . . . . ?
C2 C3 C4 C5 -179.8(3) . . . . ?
C3 C4 C5 C6 -179.5(4) . . . . ?
C11 C4 C5 C6 0.3(5) . . . . ?
C4 C5 C6 C7 -1.2(6) . . . . ?
C5 C6 C7 C8 -178.0(4) . . . . ?
C5 C6 C7 C12 2.0(5) . . . . ?
C12 C7 C8 C9 -0.6(5) . . . . ?
C6 C7 C8 C9 179.5(3) . . . . ?
C7 C8 C9 C10 1.6(5) . . . . ?
C12 N2 C10 C9 -0.9(5) . . . . ?
Cu1 N2 C10 C9 171.0(2) . . . . ?
C12 N2 C10 C14 177.4(3) . . . . ?
Cu1 N2 C10 C14 -10.6(5) . . . . ?
C8 C9 C10 N2 -0.9(5) . . . . ?
C8 C9 C10 C14 -179.2(4) . . . . ?
C1 N1 C11 C4 0.1(5) . . . . ?
Cu1 N1 C11 C4 170.2(3) . . . . ?
C1 N1 C11 C12 -179.2(3) . . . . ?
Cu1 N1 C11 C12 -9.1(3) . . . . ?
C3 C4 C11 N1 0.2(5) . . . . ?
C5 C4 C11 N1 -179.7(3) . . . . ?
C3 C4 C11 C12 179.5(3) . . . . ?
C5 C4 C11 C12 -0.4(5) . . . . ?
C10 N2 C12 C7 2.0(5) . . . . ?
Cu1 N2 C12 C7 -171.4(2) . . . . ?
C10 N2 C12 C11 -177.2(3) . . . . ?
Cu1 N2 C12 C11 9.4(3) . . . . ?
C8 C7 C12 N2 -1.2(5) . . . . ?
C6 C7 C12 N2 178.7(3) . . . . ?
C8 C7 C12 C11 178.0(3) . . . . ?
C6 C7 C12 C11 -2.1(5) . . . . ?
N1 C11 C12 N2 -0.1(4) . . . . ?
C4 C11 C12 N2 -179.4(3) . . . . ?
N1 C11 C12 C7 -179.4(3) . . . . ?
C4 C11 C12 C7 1.3(5) . . . . ?
C18 P1 C15 C16 84.8(3) . . . . ?
C24 P1 C15 C16 -168.6(3) . . . . ?
Cu1 P1 C15 C16 -47.9(3) . . . . ?
P1 C15 C16 C17 81.0(3) . . . . ?
C15 C16 C17 P2 -74.9(3) . . . . ?
C36 P2 C17 C16 162.0(3) . . . . ?
C30 P2 C17 C16 -90.6(3) . . . . ?
Cu1 P2 C17 C16 37.7(3) . . . . ?
C24 P1 C18 C23 155.3(3) . . . . ?
C15 P1 C18 C23 -96.3(3) . . . . ?
Cu1 P1 C18 C23 27.9(3) . . . . ?
C24 P1 C18 C19 -26.3(3) . . . . ?
C15 P1 C18 C19 82.2(3) . . . . ?
Cu1 P1 C18 C19 -153.7(2) . . . . ?
C23 C18 C19 C20 -1.9(5) . . . . ?
P1 C18 C19 C20 179.6(3) . . . . ?
C18 C19 C20 C21 2.3(6) . . . . ?
C19 C20 C21 C22 -1.3(6) . . . . ?
C20 C21 C22 C23 0.1(6) . . . . ?
C21 C22 C23 C18 0.2(6) . . . . ?
C19 C18 C23 C22 0.7(5) . . . . ?
P1 C18 C23 C22 179.2(3) . . . . ?
C18 P1 C24 C25 -74.7(3) . . . . ?
C15 P1 C24 C25 178.9(3) . . . . ?
Cu1 P1 C24 C25 59.7(3) . . . . ?
C18 P1 C24 C29 108.1(3) . . . . ?
C15 P1 C24 C29 1.7(3) . . . . ?
Cu1 P1 C24 C29 -117.5(3) . . . . ?
C29 C24 C25 C26 -1.4(5) . . . . ?
P1 C24 C25 C26 -178.8(3) . . . . ?
C24 C25 C26 C27 1.4(6) . . . . ?
C25 C26 C27 C28 -0.7(6) . . . . ?
C26 C27 C28 C29 0.0(6) . . . . ?
C25 C24 C29 C28 0.6(5) . . . . ?
P1 C24 C29 C28 177.8(3) . . . . ?
C27 C28 C29 C24 0.0(6) . . . . ?
C36 P2 C30 C31 -14.2(3) . . . . ?
C17 P2 C30 C31 -120.2(3) . . . . ?
Cu1 P2 C30 C31 115.8(3) . . . . ?
C36 P2 C30 C35 171.8(3) . . . . ?
C17 P2 C30 C35 65.8(3) . . . . ?
Cu1 P2 C30 C35 -58.2(3) . . . . ?
C35 C30 C31 C32 1.5(5) . . . . ?
P2 C30 C31 C32 -172.6(3) . . . . ?
C30 C31 C32 C33 0.7(6) . . . . ?
C31 C32 C33 C34 -2.6(6) . . . . ?
C32 C33 C34 C35 2.2(5) . . . . ?
C33 C34 C35 C30 0.0(5) . . . . ?
C31 C30 C35 C34 -1.9(5) . . . . ?
P2 C30 C35 C34 172.4(3) . . . . ?
C30 P2 C36 C37 -71.1(3) . . . . ?
C17 P2 C36 C37 36.8(3) . . . . ?
Cu1 P2 C36 C37 157.7(3) . . . . ?
C30 P2 C36 C41 109.1(3) . . . . ?
C17 P2 C36 C41 -143.0(3) . . . . ?
Cu1 P2 C36 C41 -22.1(3) . . . . ?
C41 C36 C37 C38 0.6(5) . . . . ?
P2 C36 C37 C38 -179.2(3) . . . . ?
C36 C37 C38 C39 -0.5(6) . . . . ?
C37 C38 C39 C40 -0.4(5) . . . . ?
C38 C39 C40 C41 1.1(5) . . . . ?
C39 C40 C41 C36 -1.0(5) . . . . ?
C37 C36 C41 C40 0.1(5) . . . . ?
P2 C36 C41 C40 180.0(3) . . . . ?
C52 N3 C42 C43 -2.6(5) . . . . ?
Cu2 N3 C42 C43 168.0(3) . . . . ?
C52 N3 C42 C54 176.7(3) . . . . ?
Cu2 N3 C42 C54 -12.7(5) . . . . ?
N3 C42 C43 C44 2.5(6) . . . . ?
C54 C42 C43 C44 -176.8(4) . . . . ?
C42 C43 C44 C45 0.4(6) . . . . ?
C43 C44 C45 C52 -2.9(5) . . . . ?
C43 C44 C45 C46 176.9(4) . . . . ?
C52 C45 C46 C47 0.1(6) . . . . ?
C44 C45 C46 C47 -179.6(4) . . . . ?
C45 C46 C47 C48 -3.4(6) . . . . ?
C46 C47 C48 C53 2.3(6) . . . . ?
C46 C47 C48 C49 -176.4(4) . . . . ?
C53 C48 C49 C50 -3.1(5) . . . . ?
C47 C48 C49 C50 175.6(4) . . . . ?
C48 C49 C50 C51 1.0(6) . . . . ?
C53 N4 C51 C50 -2.9(5) . . . . ?
Cu2 N4 C51 C50 178.0(3) . . . . ?
C53 N4 C51 C55 175.5(3) . . . . ?
Cu2 N4 C51 C55 -3.7(5) . . . . ?
C49 C50 C51 N4 2.1(6) . . . . ?
C49 C50 C51 C55 -176.2(4) . . . . ?
C42 N3 C52 C45 0.0(5) . . . . ?
Cu2 N3 C52 C45 -172.4(3) . . . . ?
C42 N3 C52 C53 178.9(3) . . . . ?
Cu2 N3 C52 C53 6.6(3) . . . . ?
C44 C45 C52 N3 2.8(5) . . . . ?
C46 C45 C52 N3 -177.0(3) . . . . ?
C44 C45 C52 C53 -176.2(3) . . . . ?
C46 C45 C52 C53 4.1(5) . . . . ?
C51 N4 C53 C48 0.6(5) . . . . ?
Cu2 N4 C53 C48 179.9(3) . . . . ?
C51 N4 C53 C52 -177.8(3) . . . . ?
Cu2 N4 C53 C52 1.5(4) . . . . ?
C49 C48 C53 N4 2.4(5) . . . . ?
C47 C48 C53 N4 -176.4(3) . . . . ?
C49 C48 C53 C52 -179.3(3) . . . . ?
C47 C48 C53 C52 1.9(5) . . . . ?
N3 C52 C53 N4 -5.7(4) . . . . ?
C45 C52 C53 N4 173.3(3) . . . . ?
N3 C52 C53 C48 175.9(3) . . . . ?
C45 C52 C53 C48 -5.1(5) . . . . ?
C59 P3 C56 C57 -79.1(3) . . . . ?
C65 P3 C56 C57 176.5(2) . . . . ?
Cu2 P3 C56 C57 47.8(3) . . . . ?
P3 C56 C57 C58 -84.4(3) . . . . ?
C56 C57 C58 P4 76.7(3) . . . . ?
C71 P4 C58 C57 85.8(3) . . . . ?
C77 P4 C58 C57 -167.1(3) . . . . ?
Cu2 P4 C58 C57 -37.8(3) . . . . ?
C65 P3 C59 C64 99.1(3) . . . . ?
C56 P3 C59 C64 -5.6(3) . . . . ?
Cu2 P3 C59 C64 -126.5(3) . . . . ?
C65 P3 C59 C60 -78.3(3) . . . . ?
C56 P3 C59 C60 177.0(3) . . . . ?
Cu2 P3 C59 C60 56.1(3) . . . . ?
C64 C59 C60 C61 -0.8(5) . . . . ?
P3 C59 C60 C61 176.8(3) . . . . ?
C59 C60 C61 C62 0.1(6) . . . . ?
C60 C61 C62 C63 0.9(6) . . . . ?
C61 C62 C63 C64 -1.0(5) . . . . ?
C60 C59 C64 C63 0.6(5) . . . . ?
P3 C59 C64 C63 -176.7(3) . . . . ?
C62 C63 C64 C59 0.3(5) . . . . ?
C59 P3 C65 C70 125.4(3) . . . . ?
C56 P3 C65 C70 -127.4(3) . . . . ?
Cu2 P3 C65 C70 -7.2(3) . . . . ?
C59 P3 C65 C66 -57.0(3) . . . . ?
C56 P3 C65 C66 50.1(3) . . . . ?
Cu2 P3 C65 C66 170.3(2) . . . . ?
C70 C65 C66 C67 4.3(5) . . . . ?
P3 C65 C66 C67 -173.3(3) . . . . ?
C65 C66 C67 C68 -1.0(5) . . . . ?
C66 C67 C68 C69 -2.6(5) . . . . ?
C67 C68 C69 C70 2.7(5) . . . . ?
C66 C65 C70 C69 -4.2(5) . . . . ?
P3 C65 C70 C69 173.4(3) . . . . ?
C68 C69 C70 C65 0.7(5) . . . . ?
C77 P4 C71 C76 -115.4(3) . . . . ?
C58 P4 C71 C76 -8.3(3) . . . . ?
Cu2 P4 C71 C76 114.5(3) . . . . ?
C77 P4 C71 C72 67.8(3) . . . . ?
C58 P4 C71 C72 174.9(3) . . . . ?
Cu2 P4 C71 C72 -62.3(3) . . . . ?
C76 C71 C72 C73 0.0(5) . . . . ?
P4 C71 C72 C73 177.1(3) . . . . ?
C71 C72 C73 C74 -0.9(6) . . . . ?
C72 C73 C74 C75 1.0(6) . . . . ?
C73 C74 C75 C76 -0.3(6) . . . . ?
C74 C75 C76 C71 -0.6(6) . . . . ?
C72 C71 C76 C75 0.7(5) . . . . ?
P4 C71 C76 C75 -176.1(3) . . . . ?
C71 P4 C77 C82 -116.0(3) . . . . ?
C58 P4 C77 C82 135.3(3) . . . . ?
Cu2 P4 C77 C82 10.5(3) . . . . ?
C71 P4 C77 C78 63.9(3) . . . . ?
C58 P4 C77 C78 -44.8(3) . . . . ?
Cu2 P4 C77 C78 -169.6(2) . . . . ?
C82 C77 C78 C79 -0.2(5) . . . . ?
P4 C77 C78 C79 179.9(3) . . . . ?
C77 C78 C79 C80 0.6(6) . . . . ?
C78 C79 C80 C81 -0.4(6) . . . . ?
C79 C80 C81 C82 -0.1(6) . . . . ?
C78 C77 C82 C81 -0.3(5) . . . . ?
P4 C77 C82 C81 179.7(3) . . . . ?
C80 C81 C82 C77 0.4(6) . . . . ?
